data_4514821
loop_
_publ_author_name
'Pang, Hailiang'
'Wu, Dong'
'Cong, Hengjiang'
'Yin, Guoyin'

_publ_section_title
;
 Stereoselective Palladium-Catalyzed 1,3-Arylboration of Unconjugated
 Dienes for Expedient Synthesis of 1,3-Disubstituted Cyclohexanes
;
_journal_issue 9
_journal_name_full 'ACS Catalysis'
_journal_page_first 8555
_journal_paper_doi 10.1021/acscatal.9b02747
_journal_volume 9
_journal_year 2019
_chemical_formula_sum 'C14 H17 N O2'
_chemical_formula_weight 231.28
_space_group_crystal_system monoclinic
_space_group_IT_number 14
_space_group_name_Hall '-P 2ybc'
_space_group_name_H-M_alt 'P 1 21/c 1'
_symmetry_space_group_name_Hall '-P 2ybc'
_symmetry_space_group_name_H-M 'P 1 21/c 1'
_atom_sites_solution_hydrogens mixed
_atom_sites_solution_primary direct
_atom_sites_solution_secondary difmap
_audit_creation_method SHELXL-2016/4
_cell_angle_alpha 90
_cell_angle_beta 93.832(5)
_cell_angle_gamma 90
_cell_formula_units_Z 4
_cell_length_a 10.9605(11)
_cell_length_b 9.5967(10)
_cell_length_c 11.9487(13)
_cell_measurement_reflns_used 6941
_cell_measurement_temperature 253(2)
_cell_measurement_theta_max 69.90
_cell_measurement_theta_min 4.04
_cell_volume 1254.0(2)
_computing_cell_refinement 'Bruker SAINT'
_computing_data_collection 'Bruker APEX3'
_computing_data_reduction 'Bruker SAINT'
_computing_molecular_graphics 'Bruker SHELXTL'
_computing_publication_material 'Bruker SHELXTL'
_computing_structure_refinement 'SHELXL-2016/4 (Sheldrick, 2016)'
_computing_structure_solution 'SHELXT 2014/5 (Sheldrick, 2014)'
_diffrn_ambient_temperature 253(2)
_diffrn_measured_fraction_theta_full 0.989
_diffrn_measured_fraction_theta_max 0.978
_diffrn_measurement_device_type 'Bruker Kappa APEX-Duo CCD'
_diffrn_measurement_method '\f and \w scans'
_diffrn_radiation_type CuK\a
_diffrn_radiation_wavelength 1.54178
_diffrn_reflns_av_unetI/netI 0.0741
_diffrn_reflns_Laue_measured_fraction_full 0.989
_diffrn_reflns_Laue_measured_fraction_max 0.978
_diffrn_reflns_limit_h_max 13
_diffrn_reflns_limit_h_min -13
_diffrn_reflns_limit_k_max 11
_diffrn_reflns_limit_k_min 0
_diffrn_reflns_limit_l_max 14
_diffrn_reflns_limit_l_min 0
_diffrn_reflns_number 2306
_diffrn_reflns_point_group_measured_fraction_full 0.989
_diffrn_reflns_point_group_measured_fraction_max 0.978
_diffrn_reflns_theta_full 67.679
_diffrn_reflns_theta_max 69.640
_diffrn_reflns_theta_min 4.042
_diffrn_source 'fine-focus sealed tube'
_exptl_absorpt_coefficient_mu 0.654
_exptl_absorpt_correction_T_max 0.753258
_exptl_absorpt_correction_T_min 0.363729
_exptl_absorpt_correction_type multi-scan
_exptl_absorpt_process_details 'TWINABS-2012/1 (Bruker,2012)'
_exptl_crystal_colour colorless
_exptl_crystal_density_diffrn 1.225
_exptl_crystal_density_meas ?
_exptl_crystal_description plate
_exptl_crystal_F_000 496
_exptl_crystal_size_max 0.080
_exptl_crystal_size_mid 0.080
_exptl_crystal_size_min 0.040
_refine_diff_density_max 0.656
_refine_diff_density_min -0.599
_refine_diff_density_rms 0.153
_refine_ls_extinction_method none
_refine_ls_goodness_of_fit_ref 1.394
_refine_ls_hydrogen_treatment mixed
_refine_ls_matrix_type full
_refine_ls_number_parameters 164
_refine_ls_number_reflns 2306
_refine_ls_number_restraints 0
_refine_ls_restrained_S_all 1.394
_refine_ls_R_factor_all 0.1319
_refine_ls_R_factor_gt 0.1290
_refine_ls_shift/su_max 0.000
_refine_ls_shift/su_mean 0.000
_refine_ls_structure_factor_coef Fsqd
_refine_ls_weighting_details 'w=1/[\s^2^(Fo^2^)+(0.2000P)^2^] where P=(Fo^2^+2Fc^2^)/3'
_refine_ls_weighting_scheme calc
_refine_ls_wR_factor_gt 0.2936
_refine_ls_wR_factor_ref 0.3018
_reflns_Friedel_coverage 0.000
_reflns_number_gt 2084
_reflns_number_total 2306
_reflns_threshold_expression 'I > 2\s(I)'
_cod_data_source_file cs9b02747_si_003.cif
_cod_data_source_block cu_1_1_0m_5
_cod_depositor_comments
;
The following automatic conversions were performed:

'_exptl_crystal_density_meas' value 'not measured' was changed to '?'
- the value is perceived as not measured.

Automatic conversion script
Id: cif_fix_values 4973 2017-02-22 13:04:09Z antanas 
;
_cod_database_code 4514821
_shelx_shelxl_version_number 2016/4
_shelx_space_group_comment
;
The symmetry employed for this shelxl refinement is uniquely defined
by the following loop, which should always be used as a source of
symmetry information in preference to the above space-group names.
They are only intended as comments.
;
_shelx_estimated_absorpt_t_min 0.950
_shelx_estimated_absorpt_t_max 0.974

loop_
_space_group_symop_operation_xyz
'x, y, z'
'-x, y+1/2, -z+1/2'
'-x, -y, -z'
'x, -y-1/2, z-1/2'

loop_
_atom_site_label
_atom_site_type_symbol
_atom_site_fract_x
_atom_site_fract_y
_atom_site_fract_z
_atom_site_U_iso_or_equiv
_atom_site_adp_type
_atom_site_occupancy
_atom_site_site_symmetry_order
_atom_site_calc_flag
_atom_site_refinement_flags_posn
_atom_site_refinement_flags_adp
O1 O 0.21595(14) 0.3579(2) 0.23890(17) 0.0582(6) Uani 1 1 d . .
N1 N 0.96481(18) 0.4530(3) 0.6807(2) 0.0570(7) Uani 1 1 d . .
C1 C 0.5525(2) 0.2900(2) 0.2748(2) 0.0486(7) Uani 1 1 d . .
H1 H 0.543490 0.189274 0.263864 0.058 Uiso 1 1 calc R U
O2 O 1.05338(16) 0.2751(2) 0.59542(19) 0.0637(7) Uani 1 1 d . .
H2 H 0.901(3) 0.491(4) 0.687(3) 0.056(8) Uiso 1 1 d . .
C2 C 0.42737(19) 0.3463(2) 0.3043(2) 0.0446(6) Uani 1 1 d . .
H2A H 0.409730 0.315383 0.378845 0.054 Uiso 1 1 calc R U
H2AB H 0.428393 0.447345 0.303927 0.054 Uiso 1 1 calc R U
C3 C 0.3299(2) 0.2936(3) 0.2194(2) 0.0499(7) Uani 1 1 d . .
H3 H 0.321506 0.192840 0.229532 0.060 Uiso 1 1 calc R U
C6 C 0.5845(2) 0.3523(3) 0.1617(2) 0.0594(8) Uani 1 1 d . .
H6A H 0.610520 0.448216 0.172877 0.071 Uiso 1 1 calc R U
H6AB H 0.652045 0.300690 0.133547 0.071 Uiso 1 1 calc R U
H6 H 0.153(3) 0.335(4) 0.203(3) 0.058(8) Uiso 1 1 d . .
C5 C 0.4775(3) 0.3479(3) 0.0764(2) 0.0614(8) Uani 1 1 d . .
H5 H 0.491701 0.365378 0.001777 0.074 Uiso 1 1 calc R U
C4 C 0.3640(2) 0.3205(3) 0.1014(2) 0.0568(7) Uani 1 1 d . .
H4 H 0.302820 0.317737 0.043638 0.068 Uiso 1 1 calc R U
C7 C 0.65539(19) 0.3115(3) 0.3630(2) 0.0468(6) Uani 1 1 d . .
C9 C 0.7660(2) 0.4470(2) 0.5072(2) 0.0495(7) Uani 1 1 d . .
H9 H 0.771823 0.527227 0.550928 0.059 Uiso 1 1 calc R U
C8 C 0.66692(19) 0.4291(2) 0.4302(2) 0.0500(7) Uani 1 1 d . .
H8 H 0.606833 0.497580 0.423468 0.060 Uiso 1 1 calc R U
C10 C 0.85714(19) 0.3453(2) 0.5197(2) 0.0468(6) Uani 1 1 d . .
C11 C 0.8449(2) 0.2268(3) 0.4534(3) 0.0553(7) Uani 1 1 d . .
H11 H 0.904373 0.157632 0.460783 0.066 Uiso 1 1 calc R U
C12 C 0.7466(2) 0.2096(3) 0.3768(2) 0.0550(7) Uani 1 1 d . .
H12 H 0.740655 0.129015 0.333572 0.066 Uiso 1 1 calc R U
C13 C 0.9660(2) 0.3556(3) 0.6015(2) 0.0497(7) Uani 1 1 d . .
C14 C 1.0661(2) 0.4751(4) 0.7636(3) 0.0679(8) Uani 1 1 d . .
H14A H 1.138472 0.497662 0.726273 0.102 Uiso 1 1 calc R U
H14B H 1.080016 0.391767 0.807054 0.102 Uiso 1 1 calc R U
H14C H 1.046888 0.550445 0.812257 0.102 Uiso 1 1 calc R U

loop_
_atom_site_aniso_label
_atom_site_aniso_U_11
_atom_site_aniso_U_22
_atom_site_aniso_U_33
_atom_site_aniso_U_23
_atom_site_aniso_U_13
_atom_site_aniso_U_12
O1 0.0364(10) 0.0671(12) 0.0704(12) -0.0157(9) -0.0018(8) 0.0040(7)
N1 0.0362(10) 0.0691(15) 0.0656(13) -0.0101(11) 0.0015(9) 0.0080(8)
C1 0.0410(12) 0.0436(13) 0.0616(14) -0.0068(9) 0.0070(10) 0.0008(8)
O2 0.0469(10) 0.0701(14) 0.0727(13) -0.0057(9) -0.0060(8) 0.0172(8)
C2 0.0367(11) 0.0476(12) 0.0500(12) 0.0007(8) 0.0063(9) 0.0013(8)
C3 0.0380(11) 0.0462(13) 0.0654(15) -0.0027(10) 0.0041(10) -0.0008(8)
C6 0.0463(13) 0.0747(18) 0.0586(15) -0.0121(12) 0.0128(11) -0.0069(11)
C5 0.0612(15) 0.0728(19) 0.0507(13) -0.0109(12) 0.0072(12) -0.0049(12)
C4 0.0528(14) 0.0602(15) 0.0561(14) -0.0110(11) -0.0048(12) -0.0026(10)
C7 0.0344(11) 0.0465(12) 0.0604(13) 0.0012(10) 0.0100(9) 0.0014(8)
C9 0.0426(11) 0.0423(12) 0.0635(14) -0.0034(10) 0.0024(10) 0.0041(8)
C8 0.0374(10) 0.0450(13) 0.0674(15) -0.0021(10) 0.0024(10) 0.0072(8)
C10 0.0349(11) 0.0480(13) 0.0581(13) 0.0035(10) 0.0074(10) 0.0020(8)
C11 0.0417(12) 0.0536(15) 0.0707(16) -0.0040(11) 0.0048(11) 0.0132(9)
C12 0.0464(12) 0.0490(14) 0.0698(16) -0.0125(11) 0.0050(11) 0.0076(9)
C13 0.0355(11) 0.0544(14) 0.0598(13) 0.0062(10) 0.0077(10) 0.0015(8)
C14 0.0454(12) 0.086(2) 0.0712(17) -0.0151(15) -0.0046(12) 0.0049(12)

loop_
_atom_type_symbol
_atom_type_description
_atom_type_scat_dispersion_real
_atom_type_scat_dispersion_imag
_atom_type_scat_source
C C 0.0181 0.0091 'International Tables Vol C Tables 4.2.6.8 and 6.1.1.4'
H H 0.0000 0.0000 'International Tables Vol C Tables 4.2.6.8 and 6.1.1.4'
N N 0.0311 0.0180 'International Tables Vol C Tables 4.2.6.8 and 6.1.1.4'
O O 0.0492 0.0322 'International Tables Vol C Tables 4.2.6.8 and 6.1.1.4'

loop_
_geom_angle_atom_site_label_1
_geom_angle_atom_site_label_2
_geom_angle_atom_site_label_3
_geom_angle
C3 O1 H6 121(3)
C13 N1 C14 122.9(2)
C13 N1 H2 116(2)
C14 N1 H2 121(2)
C7 C1 C2 115.4(2)
C7 C1 C6 110.98(19)
C2 C1 C6 108.9(2)
C7 C1 H1 107.0
C2 C1 H1 107.0
C6 C1 H1 107.0
C3 C2 C1 109.29(19)
C3 C2 H2A 109.8
C1 C2 H2A 109.8
C3 C2 H2AB 109.8
C1 C2 H2AB 109.8
H2A C2 H2AB 108.3
O1 C3 C4 110.7(2)
O1 C3 C2 109.5(2)
C4 C3 C2 111.3(2)
O1 C3 H3 108.4
C4 C3 H3 108.4
C2 C3 H3 108.4
C5 C6 C1 111.9(2)
C5 C6 H6A 109.2
C1 C6 H6A 109.2
C5 C6 H6AB 109.2
C1 C6 H6AB 109.2
H6A C6 H6AB 107.9
C4 C5 C6 123.6(2)
C4 C5 H5 118.2
C6 C5 H5 118.2
C5 C4 C3 122.8(2)
C5 C4 H4 118.6
C3 C4 H4 118.6
C8 C7 C12 117.6(2)
C8 C7 C1 123.5(2)
C12 C7 C1 118.8(2)
C8 C9 C10 120.5(2)
C8 C9 H9 119.8
C10 C9 H9 119.8
C7 C8 C9 121.5(2)
C7 C8 H8 119.2
C9 C8 H8 119.2
C11 C10 C9 118.1(2)
C11 C10 C13 118.0(2)
C9 C10 C13 123.9(2)
C12 C11 C10 121.3(2)
C12 C11 H11 119.4
C10 C11 H11 119.4
C11 C12 C7 121.1(2)
C11 C12 H12 119.5
C7 C12 H12 119.5
O2 C13 N1 121.7(2)
O2 C13 C10 120.5(2)
N1 C13 C10 117.8(2)
N1 C14 H14A 109.5
N1 C14 H14B 109.5
H14A C14 H14B 109.5
N1 C14 H14C 109.5
H14A C14 H14C 109.5
H14B C14 H14C 109.5

loop_
_geom_bond_atom_site_label_1
_geom_bond_atom_site_label_2
_geom_bond_distance
O1 C3 1.426(3)
O1 H6 0.82(3)
N1 C13 1.331(4)
N1 C14 1.453(3)
N1 H2 0.79(4)
C1 C7 1.505(3)
C1 C2 1.537(3)
C1 C6 1.539(4)
C1 H1 0.9800
O2 C13 1.237(3)
C2 C3 1.510(3)
C2 H2A 0.9700
C2 H2AB 0.9700
C3 C4 1.505(4)
C3 H3 0.9800
C6 C5 1.502(4)
C6 H6A 0.9700
C6 H6AB 0.9700
C5 C4 1.325(4)
C5 H5 0.9300
C4 H4 0.9300
C7 C8 1.386(4)
C7 C12 1.401(3)
C9 C8 1.387(3)
C9 C10 1.397(3)
C9 H9 0.9300
C8 H8 0.9300
C10 C11 1.388(4)
C10 C13 1.494(3)
C11 C12 1.376(4)
C11 H11 0.9300
C12 H12 0.9300
C14 H14A 0.9600
C14 H14B 0.9600
C14 H14C 0.9600

loop_
_geom_torsion_atom_site_label_1
_geom_torsion_atom_site_label_2
_geom_torsion_atom_site_label_3
_geom_torsion_atom_site_label_4
_geom_torsion
C7 C1 C2 C3 -169.3(2)
C6 C1 C2 C3 65.2(2)
C1 C2 C3 O1 -173.5(2)
C1 C2 C3 C4 -50.8(3)
C7 C1 C6 C5 -172.9(2)
C2 C1 C6 C5 -44.8(3)
C1 C6 C5 C4 12.8(4)
C6 C5 C4 C3 1.3(5)
O1 C3 C4 C5 140.3(3)
C2 C3 C4 C5 18.3(4)
C2 C1 C7 C8 -36.2(3)
C6 C1 C7 C8 88.3(3)
C2 C1 C7 C12 145.5(2)
C6 C1 C7 C12 -90.0(3)
C12 C7 C8 C9 1.0(4)
C1 C7 C8 C9 -177.3(2)
C10 C9 C8 C7 -0.5(4)
C8 C9 C10 C11 -0.3(4)
C8 C9 C10 C13 -179.3(2)
C9 C10 C11 C12 0.4(4)
C13 C10 C11 C12 179.5(2)
C10 C11 C12 C7 0.1(4)
C8 C7 C12 C11 -0.9(4)
C1 C7 C12 C11 177.5(2)
C14 N1 C13 O2 1.7(4)
C14 N1 C13 C10 -178.7(3)
C11 C10 C13 O2 13.6(4)
C9 C10 C13 O2 -167.5(3)
C11 C10 C13 N1 -166.0(3)
C9 C10 C13 N1 13.0(4)
